data_7106130
loop_
_publ_author_name
'Xiaobing Wang'
'Jing Huang'
'Shenglin Xiang'
'Yu Liu'
'Jianyong Zhang'
'Andreas Eichhofer'
'Dieter Fenske'
'Shi Bai'
'Cheng-Yong Su'

_publ_section_title
;
 Discrete Ag6L6 coordination nanotubular structures based on a T-shaped
 pyridyl diphosphine
;
_journal_name_full Chem.Commun.
_journal_page_first 3849
_journal_paper_doi 10.1039/c0cc05235c
_journal_volume 47
_journal_year 2011
_chemical_formula_sum 'C43 H39 Ag2 F6 N O6 P2'
_chemical_formula_weight 1057.43
_chemical_name_systematic
;
?
;
_space_group_IT_number 14
_symmetry_cell_setting monoclinic
_symmetry_space_group_name_Hall '-P 2ybc'
_symmetry_space_group_name_H-M 'P 1 21/c 1'
_atom_sites_solution_hydrogens geom
_atom_sites_solution_primary direct
_atom_sites_solution_secondary difmap
_audit_creation_method SHELXL-97
_cell_angle_alpha 90.00
_cell_angle_beta 90.950(5)
_cell_angle_gamma 90.00
_cell_formula_units_Z 4
_cell_length_a 11.3131(6)
_cell_length_b 21.5140(9)
_cell_length_c 18.1697(8)
_cell_measurement_reflns_used 5674
_cell_measurement_temperature 150(2)
_cell_measurement_theta_max 30.2007
_cell_measurement_theta_min 2.6105
_cell_volume 4421.7(4)
_computing_cell_refinement
;
CrysAlis RED, Oxford Diffraction Ltd.,
Version 1.171.32.24 (release 21-04-2008 CrysAlis171 .NET)
(compiled Apr 21 2008,18:23:10)
;
_computing_data_collection
;
CrysAlis CCD, Oxford Diffraction Ltd.,
Version 1.171.32.24 (release 21-04-2008 CrysAlis171 .NET)
(compiled Apr 21 2008,18:23:10)
;
_computing_data_reduction
;
CrysAlis RED, Oxford Diffraction Ltd.,
Version 1.171.32.24 (release 21-04-2008 CrysAlis171 .NET)
(compiled Apr 21 2008,18:23:10)
;
_computing_structure_refinement 'SHELXL-97 (Sheldrick, 1997)'
_computing_structure_solution 'SHELXS-97 (Sheldrick, 1990)'
_diffrn_ambient_temperature 150(2)
_diffrn_detector_area_resol_mean 16.0855
_diffrn_measured_fraction_theta_full 0.992
_diffrn_measured_fraction_theta_max 0.992
_diffrn_measurement_device_type 'Oxfrod Germin S Ultra'
_diffrn_measurement_method \w
_diffrn_radiation_monochromator graphite
_diffrn_radiation_source 'Enhance (Mo) X-ray Source'
_diffrn_radiation_type MoK\a
_diffrn_radiation_wavelength 0.71073
_diffrn_reflns_av_R_equivalents 0.0629
_diffrn_reflns_av_sigmaI/netI 0.1277
_diffrn_reflns_limit_h_max 13
_diffrn_reflns_limit_h_min -11
_diffrn_reflns_limit_k_max 18
_diffrn_reflns_limit_k_min -26
_diffrn_reflns_limit_l_max 22
_diffrn_reflns_limit_l_min -18
_diffrn_reflns_number 23491
_diffrn_reflns_theta_full 26.00
_diffrn_reflns_theta_max 26.00
_diffrn_reflns_theta_min 2.61
_exptl_absorpt_coefficient_mu 1.030
_exptl_absorpt_correction_T_max 0.8609
_exptl_absorpt_correction_T_min 0.7902
_exptl_absorpt_correction_type multi-scan
_exptl_absorpt_process_details
;
CrysAlis RED, Oxford Diffraction Ltd.,
Version 1.171.32.24 (release 21-04-2008 CrysAlis171 .NET)
(compiled Apr 21 2008,18:23:10)
Empirical absorption correction using spherical harmonics,
implemented in SCALE3 ABSPACK scaling algorithm.
;
_exptl_crystal_colour colourless
_exptl_crystal_density_diffrn 1.588
_exptl_crystal_density_method 'not measured'
_exptl_crystal_description block
_exptl_crystal_F_000 2120
_exptl_crystal_size_max 0.24
_exptl_crystal_size_mid 0.18
_exptl_crystal_size_min 0.15
_refine_diff_density_max 2.159
_refine_diff_density_min -0.747
_refine_diff_density_rms 0.162
_refine_ls_extinction_method none
_refine_ls_goodness_of_fit_ref 1.030
_refine_ls_hydrogen_treatment constr
_refine_ls_matrix_type full
_refine_ls_number_parameters 513
_refine_ls_number_reflns 8612
_refine_ls_number_restraints 90
_refine_ls_restrained_S_all 1.033
_refine_ls_R_factor_all 0.1311
_refine_ls_R_factor_gt 0.0766
_refine_ls_shift/su_max 0.002
_refine_ls_shift/su_mean 0.000
_refine_ls_structure_factor_coef Fsqd
_refine_ls_weighting_details 'calc w=1/[\s^2^(Fo^2^)+(0.1091P)^2^+8.0519P] where P=(Fo^2^+2Fc^2^)/3'
_refine_ls_weighting_scheme calc
_refine_ls_wR_factor_gt 0.2011
_refine_ls_wR_factor_ref 0.2182
_reflns_number_gt 5174
_reflns_number_total 8612
_reflns_threshold_expression >2sigma(I)
_cod_data_source_file c0cc05235c.txt
_cod_data_source_block Ag-TFA
_cod_depositor_comments
;
The following automatic conversions were performed:

'_symmetry_cell_setting' value 'Monoclinic' changed to 'monoclinic'
according to the built-in table from CIF Core dictionary named
'cif_core.dic' version 2.4.1 from 2010-06-29.

Automatic conversion script
Id: cif_fix_values 1646 2011-03-28 12:23:43Z adriana 
;
_cod_original_sg_symbol_H-M P2(1)/c
_cod_database_code 7106130

loop_
_symmetry_equiv_pos_as_xyz
'x, y, z'
'-x, y+1/2, -z+1/2'
'-x, -y, -z'
'x, -y-1/2, z-1/2'

loop_
_atom_site_label
_atom_site_type_symbol
_atom_site_fract_x
_atom_site_fract_y
_atom_site_fract_z
_atom_site_U_iso_or_equiv
_atom_site_adp_type
_atom_site_occupancy
_atom_site_symmetry_multiplicity
_atom_site_calc_flag
_atom_site_refinement_flags
_atom_site_disorder_assembly
_atom_site_disorder_group
Ag1 Ag 1.22740(6) 0.57022(3) 0.30832(4) 0.0238(2) Uani 1 1 d . . .
Ag2 Ag 1.02525(8) 0.68481(4) 0.22563(4) 0.0390(3) Uani 1 1 d . . .
P1 P 0.6658(2) 0.52270(10) 0.70430(12) 0.0180(5) Uani 1 1 d . . .
P2 P 0.8417(2) 0.76787(11) 0.74632(13) 0.0236(5) Uani 1 1 d . . .
N1 N 1.1028(7) 0.6023(3) 0.3995(4) 0.0260(18) Uani 1 1 d . . .
C1 C 0.9973(10) 0.5755(5) 0.4071(5) 0.039(3) Uani 1 1 d . . .
H1A H 0.9697 0.5483 0.3694 0.047 Uiso 1 1 calc R . .
C2 C 0.9255(10) 0.5855(5) 0.4676(5) 0.041(3) Uani 1 1 d . . .
H2A H 0.8512 0.5651 0.4703 0.050 Uiso 1 1 calc R . .
C3 C 0.9623(7) 0.6248(4) 0.5237(5) 0.0181(19) Uani 1 1 d . . .
C4 C 1.0700(8) 0.6551(4) 0.5146(5) 0.024(2) Uani 1 1 d . . .
H4A H 1.0975 0.6840 0.5506 0.029 Uiso 1 1 calc R . .
C5 C 1.1376(9) 0.6428(4) 0.4524(5) 0.031(2) Uani 1 1 d . . .
H5A H 1.2108 0.6638 0.4472 0.037 Uiso 1 1 calc R . .
C6 C 0.8907(8) 0.6331(4) 0.5907(5) 0.023(2) Uani 1 1 d . . .
C7 C 0.8211(8) 0.5850(4) 0.6151(5) 0.0191(19) Uani 1 1 d . . .
H7A H 0.8184 0.5474 0.5876 0.023 Uiso 1 1 calc R . .
C8 C 0.7548(8) 0.5897(4) 0.6786(5) 0.0186(19) Uani 1 1 d . . .
C9 C 0.7609(8) 0.6448(4) 0.7200(5) 0.0199(19) Uani 1 1 d . . .
H9A H 0.7167 0.6488 0.7638 0.024 Uiso 1 1 calc R . .
C10 C 0.8319(7) 0.6934(4) 0.6965(5) 0.0189(19) Uani 1 1 d . . .
C11 C 0.8955(8) 0.6872(4) 0.6324(4) 0.0184(19) Uani 1 1 d . . .
H11A H 0.9435 0.7207 0.6166 0.022 Uiso 1 1 calc R . .
C12 C 0.5373(8) 0.5288(4) 0.6436(5) 0.023(2) Uani 1 1 d . . .
C13 C 0.4849(10) 0.4738(5) 0.6177(6) 0.040(3) Uani 1 1 d . . .
H13A H 0.5156 0.4349 0.6338 0.048 Uiso 1 1 calc R . .
C14 C 0.3903(11) 0.4749(6) 0.5697(8) 0.064(4) Uani 1 1 d . . .
H14A H 0.3574 0.4374 0.5510 0.076 Uiso 1 1 calc R . .
C15 C 0.3429(12) 0.5326(6) 0.5488(8) 0.064(4) Uani 1 1 d . . .
H15A H 0.2741 0.5342 0.5181 0.077 Uiso 1 1 calc R . .
C16 C 0.3938(11) 0.5851(6) 0.5717(7) 0.055(4) Uani 1 1 d . . .
H16A H 0.3623 0.6236 0.5551 0.066 Uiso 1 1 calc R . .
C17 C 0.4913(9) 0.5852(5) 0.6189(6) 0.036(3) Uani 1 1 d . . .
H17A H 0.5262 0.6234 0.6343 0.044 Uiso 1 1 calc R . .
C18 C 0.6129(8) 0.5407(4) 0.7953(5) 0.024(2) Uani 1 1 d . . .
C19 C 0.5129(11) 0.5754(5) 0.8094(6) 0.042(3) Uani 1 1 d . . .
H19A H 0.4666 0.5913 0.7695 0.051 Uiso 1 1 calc R . .
C20 C 0.4805(13) 0.5868(6) 0.8794(6) 0.055(3) Uani 1 1 d . . .
H20A H 0.4127 0.6116 0.8880 0.067 Uiso 1 1 calc R . .
C21 C 0.5431(12) 0.5634(5) 0.9378(6) 0.050(3) Uani 1 1 d . . .
H21A H 0.5183 0.5715 0.9866 0.060 Uiso 1 1 calc R . .
C22 C 0.6403(12) 0.5288(6) 0.9260(6) 0.055(3) Uani 1 1 d . . .
H22A H 0.6847 0.5129 0.9666 0.066 Uiso 1 1 calc R . .
C23 C 0.6750(10) 0.5167(5) 0.8553(5) 0.040(3) Uani 1 1 d . . .
H23A H 0.7425 0.4915 0.8474 0.048 Uiso 1 1 calc R . .
C24 C 0.7181(10) 0.8111(5) 0.7085(6) 0.039(2) Uani 1 1 d U . .
C25 C 0.6226(11) 0.7867(5) 0.6740(6) 0.044(3) Uani 1 1 d . . .
H25A H 0.6195 0.7429 0.6684 0.053 Uiso 1 1 calc R . .
C26 C 0.5294(15) 0.8209(7) 0.6464(8) 0.077(4) Uani 1 1 d U . .
H26A H 0.4662 0.8012 0.6204 0.092 Uiso 1 1 calc R . .
C27 C 0.5294(15) 0.8843(7) 0.6572(8) 0.079(3) Uani 1 1 d U . .
H27A H 0.4639 0.9090 0.6416 0.095 Uiso 1 1 calc R . .
C28 C 0.6266(16) 0.9112(8) 0.6911(9) 0.088(4) Uani 1 1 d U . .
H28A H 0.6282 0.9550 0.6980 0.106 Uiso 1 1 calc R . .
C29 C 0.7200(15) 0.8767(6) 0.7149(8) 0.073(3) Uani 1 1 d U . .
H29A H 0.7873 0.8967 0.7360 0.088 Uiso 1 1 calc R . .
C30 C 0.8015(8) 0.7488(4) 0.8398(5) 0.026(2) Uani 1 1 d . . .
C31 C 0.6878(11) 0.7536(6) 0.8638(6) 0.045(3) Uani 1 1 d . . .
H31A H 0.6267 0.7672 0.8312 0.054 Uiso 1 1 calc R . .
C32 C 0.6617(12) 0.7384(6) 0.9376(6) 0.058(4) Uani 1 1 d . . .
H32A H 0.5831 0.7422 0.9547 0.069 Uiso 1 1 calc R . .
C33 C 0.7503(13) 0.7180(7) 0.9844(7) 0.062(4) Uani 1 1 d . . .
H33A H 0.7333 0.7071 1.0337 0.075 Uiso 1 1 calc R . .
C34 C 0.8632(14) 0.7136(6) 0.9591(7) 0.062(4) Uani 1 1 d . . .
H34A H 0.9241 0.6986 0.9910 0.074 Uiso 1 1 calc R . .
C35 C 0.8903(10) 0.7303(5) 0.8885(6) 0.037(3) Uani 1 1 d . . .
H35A H 0.9701 0.7293 0.8730 0.044 Uiso 1 1 calc R . .
C36 C 1.3027(10) 0.7008(5) 0.2916(6) 0.034(2) Uani 1 1 d U A .
C37 C 1.3101(9) 0.7682(5) 0.2657(5) 0.051(3) Uani 1 1 d DU . .
C38 C 1.1655(11) 0.6636(5) 0.0771(6) 0.042(3) Uani 1 1 d . A .
C39 C 1.2405(11) 0.6880(5) 0.0146(6) 0.045(3) Uani 1 1 d U . .
O2 O 1.0589(6) 0.5743(3) 0.2114(4) 0.0356(17) Uani 1 1 d . . .
H2WB H 1.0841 0.5646 0.1661 0.053 Uiso 1 1 d R . .
H2WA H 0.9960 0.5514 0.2244 0.053 Uiso 1 1 d R . .
O1 O 1.2192(6) 0.6708(3) 0.2631(4) 0.0379(18) Uani 1 1 d . . .
O3 O 1.3779(8) 0.6836(4) 0.3361(5) 0.065(3) Uani 1 1 d . . .
F1 F 1.3878(16) 0.8022(9) 0.3037(10) 0.111(7) Uiso 0.50 1 d PD A 1
F2 F 1.2049(12) 0.7951(9) 0.2769(10) 0.094(6) Uiso 0.50 1 d PD A 1
F3 F 1.3358(14) 0.7730(7) 0.1968(5) 0.063(4) Uiso 0.50 1 d PD A 1
F1' F 1.2524(14) 0.8074(7) 0.3071(7) 0.069(5) Uiso 0.50 1 d PD A 2
F2' F 1.4230(10) 0.7871(9) 0.2673(10) 0.092(6) Uiso 0.50 1 d PD A 2
F3' F 1.2737(14) 0.7752(7) 0.1960(5) 0.058(4) Uiso 0.50 1 d PD A 2
O4 O 1.0965(7) 0.6997(4) 0.1030(4) 0.048(2) Uani 1 1 d . . .
O5 O 1.1814(9) 0.6067(4) 0.0916(5) 0.061(2) Uani 1 1 d . . .
F4 F 1.1760(8) 0.6961(4) -0.0469(4) 0.084(3) Uani 1 1 d . . .
F5 F 1.2879(7) 0.7436(4) 0.0297(4) 0.068(2) Uani 1 1 d . . .
F6 F 1.3327(9) 0.6531(4) -0.0015(5) 0.096(3) Uani 1 1 d . . .
O6 O 0.8871(9) 0.4922(5) 0.1627(6) 0.077(3) Uiso 1 1 d . . .
C40 C 0.8938(16) 0.4356(8) 0.2708(9) 0.089(5) Uiso 1 1 d . . .
H40A H 0.8802 0.3946 0.2927 0.133 Uiso 1 1 calc R . .
H40B H 0.8438 0.4665 0.2948 0.133 Uiso 1 1 calc R . .
H40C H 0.9771 0.4471 0.2777 0.133 Uiso 1 1 calc R . .
C41 C 0.8655(18) 0.4334(8) 0.1945(9) 0.096(5) Uiso 1 1 d . . .
H41A H 0.9144 0.4015 0.1703 0.115 Uiso 1 1 calc R . .
H41B H 0.7813 0.4221 0.1873 0.115 Uiso 1 1 calc R . .
C42 C 0.868(2) 0.4930(12) 0.0819(14) 0.153(9) Uiso 1 1 d . . .
H42A H 0.7892 0.4757 0.0691 0.184 Uiso 1 1 calc R . .
H42B H 0.9288 0.4675 0.0576 0.184 Uiso 1 1 calc R . .
C43 C 0.876(2) 0.5607(12) 0.0561(14) 0.156(9) Uiso 1 1 d . . .
H43A H 0.8636 0.5626 0.0026 0.234 Uiso 1 1 calc R . .
H43B H 0.9544 0.5774 0.0688 0.234 Uiso 1 1 calc R . .
H43C H 0.8153 0.5855 0.0803 0.234 Uiso 1 1 calc R . .

loop_
_atom_site_aniso_label
_atom_site_aniso_U_11
_atom_site_aniso_U_22
_atom_site_aniso_U_33
_atom_site_aniso_U_23
_atom_site_aniso_U_13
_atom_site_aniso_U_12
Ag1 0.0278(4) 0.0154(3) 0.0285(4) -0.0007(3) 0.0076(3) 0.0048(3)
Ag2 0.0387(5) 0.0403(5) 0.0381(5) 0.0093(4) 0.0082(4) 0.0210(4)
P1 0.0192(12) 0.0128(11) 0.0223(12) 0.0006(9) 0.0052(10) -0.0013(9)
P2 0.0279(13) 0.0179(12) 0.0252(12) -0.0071(10) 0.0063(11) -0.0034(10)
N1 0.030(5) 0.024(4) 0.024(4) -0.006(3) 0.012(4) -0.001(4)
C1 0.041(6) 0.048(7) 0.030(5) -0.023(5) 0.016(5) -0.013(5)
C2 0.032(6) 0.056(7) 0.037(6) -0.022(5) 0.012(5) -0.021(5)
C3 0.017(4) 0.014(4) 0.024(5) 0.000(4) 0.004(4) -0.001(3)
C4 0.028(5) 0.020(5) 0.024(5) -0.001(4) 0.005(4) -0.004(4)
C5 0.034(6) 0.029(5) 0.030(5) -0.003(4) 0.008(5) -0.003(4)
C6 0.019(5) 0.024(5) 0.025(5) -0.002(4) 0.001(4) -0.001(4)
C7 0.022(5) 0.012(4) 0.023(5) -0.006(3) 0.000(4) 0.003(3)
C8 0.021(5) 0.013(4) 0.021(5) 0.001(3) -0.004(4) -0.001(3)
C9 0.018(5) 0.015(4) 0.027(5) -0.002(4) -0.002(4) 0.005(4)
C10 0.013(4) 0.015(4) 0.029(5) -0.002(4) 0.003(4) 0.001(3)
C11 0.024(5) 0.012(4) 0.020(4) -0.002(3) -0.001(4) -0.002(4)
C12 0.025(5) 0.014(4) 0.031(5) 0.007(4) 0.003(4) -0.010(4)
C13 0.039(6) 0.027(6) 0.054(7) -0.007(5) -0.006(6) 0.004(5)
C14 0.047(8) 0.044(8) 0.098(11) -0.011(7) -0.031(8) -0.014(6)
C15 0.048(8) 0.062(9) 0.081(10) -0.011(8) -0.033(8) 0.003(7)
C16 0.053(8) 0.046(7) 0.065(8) 0.003(6) -0.029(7) 0.001(6)
C17 0.036(6) 0.027(6) 0.047(6) -0.003(5) -0.010(5) -0.009(4)
C18 0.026(5) 0.013(4) 0.032(5) 0.002(4) 0.002(4) -0.006(4)
C19 0.058(7) 0.030(6) 0.039(6) 0.001(5) 0.013(6) 0.019(5)
C20 0.076(9) 0.049(8) 0.042(7) -0.002(6) 0.021(7) 0.028(7)
C21 0.080(10) 0.047(7) 0.023(6) -0.004(5) 0.021(6) 0.005(7)
C22 0.052(8) 0.082(10) 0.030(6) 0.001(6) 0.000(6) 0.005(7)
C23 0.039(6) 0.062(7) 0.020(5) 0.002(5) 0.002(5) 0.004(6)
C24 0.044(5) 0.031(5) 0.042(5) -0.004(4) 0.006(4) 0.012(4)
C25 0.054(8) 0.036(6) 0.042(6) -0.003(5) -0.003(6) 0.012(6)
C26 0.074(7) 0.086(7) 0.070(6) 0.008(6) -0.007(6) 0.017(6)
C27 0.080(6) 0.078(6) 0.079(6) 0.004(5) 0.001(5) 0.033(5)
C28 0.096(6) 0.069(6) 0.099(6) -0.005(5) 0.001(6) 0.027(5)
C29 0.078(6) 0.054(5) 0.088(6) -0.005(5) -0.006(5) 0.015(5)
C30 0.027(5) 0.026(5) 0.026(5) -0.016(4) 0.012(4) -0.012(4)
C31 0.043(7) 0.060(8) 0.033(6) -0.005(6) 0.000(5) -0.007(6)
C32 0.058(9) 0.078(9) 0.039(7) -0.011(6) 0.027(7) -0.012(7)
C33 0.064(9) 0.092(11) 0.031(7) -0.012(7) 0.015(7) -0.013(8)
C34 0.080(11) 0.072(9) 0.033(7) 0.008(6) -0.016(7) -0.012(8)
C35 0.037(6) 0.042(6) 0.032(6) -0.012(5) 0.003(5) 0.000(5)
C36 0.037(5) 0.028(4) 0.037(5) -0.002(4) 0.009(4) -0.006(4)
C37 0.055(6) 0.041(5) 0.057(6) -0.016(5) 0.002(5) -0.007(5)
C38 0.045(7) 0.038(6) 0.042(7) 0.001(5) -0.007(6) 0.016(5)
C39 0.057(6) 0.045(6) 0.033(5) 0.000(5) 0.008(5) 0.025(5)
O2 0.040(4) 0.020(3) 0.047(4) -0.001(3) -0.001(3) 0.004(3)
O1 0.031(4) 0.023(4) 0.060(5) 0.000(3) -0.002(4) 0.005(3)
O3 0.061(6) 0.063(6) 0.070(6) -0.001(5) -0.016(5) -0.010(5)
O4 0.054(5) 0.056(5) 0.036(4) 0.012(4) 0.015(4) 0.033(4)
O5 0.090(7) 0.035(5) 0.057(5) 0.005(4) 0.006(5) 0.018(5)
F4 0.106(7) 0.114(7) 0.033(4) 0.016(4) -0.001(4) 0.001(6)
F5 0.062(5) 0.070(5) 0.072(5) 0.005(4) 0.017(4) 0.008(4)
F6 0.101(7) 0.092(6) 0.095(6) 0.004(5) 0.053(6) 0.055(6)

loop_
_atom_type_symbol
_atom_type_description
_atom_type_scat_dispersion_real
_atom_type_scat_dispersion_imag
_atom_type_scat_source
C C 0.0033 0.0016 'International Tables Vol C Tables 4.2.6.8 and 6.1.1.4'
H H 0.0000 0.0000 'International Tables Vol C Tables 4.2.6.8 and 6.1.1.4'
N N 0.0061 0.0033 'International Tables Vol C Tables 4.2.6.8 and 6.1.1.4'
O O 0.0106 0.0060 'International Tables Vol C Tables 4.2.6.8 and 6.1.1.4'
P P 0.1023 0.0942 'International Tables Vol C Tables 4.2.6.8 and 6.1.1.4'
Ag Ag -0.8971 1.1015 'International Tables Vol C Tables 4.2.6.8 and 6.1.1.4'
F F 0.0171 0.0103 'International Tables Vol C Tables 4.2.6.8 and 6.1.1.4'

loop_
_geom_angle_atom_site_label_1
_geom_angle_atom_site_label_2
_geom_angle_atom_site_label_3
_geom_angle
_geom_angle_site_symmetry_1
_geom_angle_site_symmetry_3
_geom_angle_publ_flag
N1 Ag1 O1 87.4(3) . . ?
N1 Ag1 P1 130.4(2) . 3_766 ?
O1 Ag1 P1 141.1(2) . 3_766 ?
N1 Ag1 O2 91.5(3) . . ?
O1 Ag1 O2 72.6(2) . . ?
P1 Ag1 O2 109.77(15) 3_766 . ?
O1 Ag2 P2 148.10(19) . 4_575 ?
O1 Ag2 O4 87.6(3) . . ?
P2 Ag2 O4 113.68(18) 4_575 . ?
O1 Ag2 O2 75.7(2) . . ?
P2 Ag2 O2 125.69(19) 4_575 . ?
O4 Ag2 O2 88.6(3) . . ?
C18 P1 C12 105.4(4) . . ?
C18 P1 C8 104.9(4) . . ?
C12 P1 C8 103.1(4) . . ?
C18 P1 Ag1 116.7(3) . 3_766 ?
C12 P1 Ag1 114.2(3) . 3_766 ?
C8 P1 Ag1 111.2(3) . 3_766 ?
C24 P2 C30 105.5(5) . . ?
C24 P2 C10 102.8(4) . . ?
C30 P2 C10 104.5(4) . . ?
C24 P2 Ag2 113.4(4) . 4_576 ?
C30 P2 Ag2 119.0(3) . 4_576 ?
C10 P2 Ag2 110.1(3) . 4_576 ?
C1 N1 C5 117.1(8) . . ?
C1 N1 Ag1 120.4(6) . . ?
C5 N1 Ag1 122.1(6) . . ?
N1 C1 C2 123.3(9) . . ?
N1 C1 H1A 118.3 . . ?
C2 C1 H1A 118.3 . . ?
C3 C2 C1 120.2(9) . . ?
C3 C2 H2A 119.9 . . ?
C1 C2 H2A 119.9 . . ?
C2 C3 C4 116.9(8) . . ?
C2 C3 C6 121.1(8) . . ?
C4 C3 C6 122.1(8) . . ?
C3 C4 C5 119.8(9) . . ?
C3 C4 H4A 120.1 . . ?
C5 C4 H4A 120.1 . . ?
N1 C5 C4 122.7(9) . . ?
N1 C5 H5A 118.7 . . ?
C4 C5 H5A 118.7 . . ?
C7 C6 C11 118.2(8) . . ?
C7 C6 C3 119.7(8) . . ?
C11 C6 C3 122.0(8) . . ?
C6 C7 C8 122.0(8) . . ?
C6 C7 H7A 119.0 . . ?
C8 C7 H7A 119.0 . . ?
C7 C8 C9 118.9(8) . . ?
C7 C8 P1 117.6(6) . . ?
C9 C8 P1 123.5(7) . . ?
C10 C9 C8 119.6(8) . . ?
C10 C9 H9A 120.2 . . ?
C8 C9 H9A 120.2 . . ?
C11 C10 C9 119.8(8) . . ?
C11 C10 P2 118.0(6) . . ?
C9 C10 P2 122.2(7) . . ?
C10 C11 C6 121.5(8) . . ?
C10 C11 H11A 119.2 . . ?
C6 C11 H11A 119.2 . . ?
C17 C12 C13 118.3(9) . . ?
C17 C12 P1 123.4(7) . . ?
C13 C12 P1 118.2(7) . . ?
C14 C13 C12 121.3(10) . . ?
C14 C13 H13A 119.3 . . ?
C12 C13 H13A 119.3 . . ?
C13 C14 C15 118.7(11) . . ?
C13 C14 H14A 120.6 . . ?
C15 C14 H14A 120.6 . . ?
C16 C15 C14 120.3(11) . . ?
C16 C15 H15A 119.9 . . ?
C14 C15 H15A 119.9 . . ?
C15 C16 C17 122.1(11) . . ?
C15 C16 H16A 118.9 . . ?
C17 C16 H16A 118.9 . . ?
C16 C17 C12 119.1(9) . . ?
C16 C17 H17A 120.4 . . ?
C12 C17 H17A 120.4 . . ?
C19 C18 C23 117.5(9) . . ?
C19 C18 P1 124.6(7) . . ?
C23 C18 P1 117.8(7) . . ?
C20 C19 C18 120.5(11) . . ?
C20 C19 H19A 119.8 . . ?
C18 C19 H19A 119.8 . . ?
C19 C20 C21 121.3(11) . . ?
C19 C20 H20A 119.3 . . ?
C21 C20 H20A 119.3 . . ?
C22 C21 C20 119.7(10) . . ?
C22 C21 H21A 120.2 . . ?
C20 C21 H21A 120.2 . . ?
C21 C22 C23 120.0(11) . . ?
C21 C22 H22A 120.0 . . ?
C23 C22 H22A 120.0 . . ?
C22 C23 C18 121.0(11) . . ?
C22 C23 H23A 119.5 . . ?
C18 C23 H23A 119.5 . . ?
C25 C24 C29 115.9(11) . . ?
C25 C24 P2 126.0(8) . . ?
C29 C24 P2 118.1(9) . . ?
C24 C25 C26 124.6(12) . . ?
C24 C25 H25A 117.7 . . ?
C26 C25 H25A 117.7 . . ?
C27 C26 C25 118.6(15) . . ?
C27 C26 H26A 120.7 . . ?
C25 C26 H26A 120.7 . . ?
C26 C27 C28 118.5(14) . . ?
C26 C27 H27A 120.8 . . ?
C28 C27 H27A 120.8 . . ?
C29 C28 C27 121.6(16) . . ?
C29 C28 H28A 119.2 . . ?
C27 C28 H28A 119.2 . . ?
C28 C29 C24 120.6(15) . . ?
C28 C29 H29A 119.7 . . ?
C24 C29 H29A 119.7 . . ?
C31 C30 C35 119.5(9) . . ?
C31 C30 P2 122.3(8) . . ?
C35 C30 P2 118.2(8) . . ?
C30 C31 C32 119.8(11) . . ?
C30 C31 H31A 120.1 . . ?
C32 C31 H31A 120.1 . . ?
C33 C32 C31 119.8(12) . . ?
C33 C32 H32A 120.1 . . ?
C31 C32 H32A 120.1 . . ?
C34 C33 C32 119.3(11) . . ?
C34 C33 H33A 120.4 . . ?
C32 C33 H33A 120.4 . . ?
C35 C34 C33 121.4(12) . . ?
C35 C34 H34A 119.3 . . ?
C33 C34 H34A 119.3 . . ?
C34 C35 C30 120.1(11) . . ?
C34 C35 H35A 119.9 . . ?
C30 C35 H35A 119.9 . . ?
O3 C36 O1 129.1(10) . . ?
O3 C36 C37 116.8(9) . . ?
O1 C36 C37 114.2(9) . . ?
F3 C37 F1' 128.7(12) . . ?
F3 C37 F1 107.5(11) . . ?
F1' C37 F1 71.3(11) . . ?
F3 C37 F3' 31.0(8) . . ?
F1' C37 F3' 108.9(10) . . ?
F1 C37 F3' 128.5(13) . . ?
F3 C37 F2' 76.6(10) . . ?
F1' C37 F2' 106.0(11) . . ?
F1 C37 F2' 36.8(10) . . ?
F3' C37 F2' 105.4(11) . . ?
F3 C37 F2 109.0(11) . . ?
F1' C37 F2 35.4(8) . . ?
F1 C37 F2 105.4(11) . . ?
F3' C37 F2 80.5(10) . . ?
F2' C37 F2 135.6(13) . . ?
F3 C37 C36 112.8(10) . . ?
F1' C37 C36 113.9(10) . . ?
F1 C37 C36 113.7(12) . . ?
F3' C37 C36 112.4(9) . . ?
F2' C37 C36 109.7(11) . . ?
F2 C37 C36 108.0(11) . . ?
O4 C38 O5 129.5(12) . . ?
O4 C38 C39 116.1(10) . . ?
O5 C38 C39 114.3(10) . . ?
F6 C39 F4 108.2(9) . . ?
F6 C39 F5 103.8(11) . . ?
F4 C39 F5 105.5(9) . . ?
F6 C39 C38 114.8(10) . . ?
F4 C39 C38 111.4(10) . . ?
F5 C39 C38 112.4(9) . . ?
Ag2 O2 Ag1 94.4(2) . . ?
Ag2 O2 H2WB 112.1 . . ?
Ag1 O2 H2WB 112.1 . . ?
Ag2 O2 H2WA 112.5 . . ?
Ag1 O2 H2WA 112.4 . . ?
H2WB O2 H2WA 112.2 . . ?
C36 O1 Ag1 108.1(6) . . ?
C36 O1 Ag2 139.7(7) . . ?
Ag1 O1 Ag2 105.0(3) . . ?
C38 O4 Ag2 120.3(7) . . ?
C41 O6 C42 113.1(14) . . ?
C41 C40 H40A 109.5 . . ?
C41 C40 H40B 109.5 . . ?
H40A C40 H40B 109.5 . . ?
C41 C40 H40C 109.5 . . ?
H40A C40 H40C 109.5 . . ?
H40B C40 H40C 109.5 . . ?
O6 C41 C40 109.5(14) . . ?
O6 C41 H41A 109.8 . . ?
C40 C41 H41A 109.8 . . ?
O6 C41 H41B 109.8 . . ?
C40 C41 H41B 109.8 . . ?
H41A C41 H41B 108.2 . . ?
O6 C42 C43 107.8(19) . . ?
O6 C42 H42A 110.1 . . ?
C43 C42 H42A 110.1 . . ?
O6 C42 H42B 110.1 . . ?
C43 C42 H42B 110.1 . . ?
H42A C42 H42B 108.5 . . ?
C42 C43 H43A 109.5 . . ?
C42 C43 H43B 109.5 . . ?
H43A C43 H43B 109.5 . . ?
C42 C43 H43C 109.5 . . ?
H43A C43 H43C 109.5 . . ?
H43B C43 H43C 109.5 . . ?

loop_
_geom_bond_atom_site_label_1
_geom_bond_atom_site_label_2
_geom_bond_distance
_geom_bond_site_symmetry_2
_geom_bond_publ_flag
Ag1 N1 2.299(8) . ?
Ag1 O1 2.315(7) . ?
Ag1 P1 2.349(2) 3_766 ?
Ag1 O2 2.575(6) . ?
Ag2 O1 2.307(7) . ?
Ag2 P2 2.349(3) 4_575 ?
Ag2 O4 2.404(7) . ?
Ag2 O2 2.422(6) . ?
P1 C18 1.810(10) . ?
P1 C12 1.815(9) . ?
P1 C8 1.823(9) . ?
P1 Ag1 2.349(2) 3_766 ?
P2 C24 1.805(11) . ?
P2 C30 1.812(10) . ?
P2 C10 1.843(8) . ?
P2 Ag2 2.349(3) 4_576 ?
N1 C1 1.335(13) . ?
N1 C5 1.352(12) . ?
C1 C2 1.393(14) . ?
C1 H1A 0.9500 . ?
C2 C3 1.384(13) . ?
C2 H2A 0.9500 . ?
C3 C4 1.394(12) . ?
C3 C6 1.485(13) . ?
C4 C5 1.400(13) . ?
C4 H4A 0.9500 . ?
C5 H5A 0.9500 . ?
C6 C7 1.378(12) . ?
C6 C11 1.389(12) . ?
C7 C8 1.390(12) . ?
C7 H7A 0.9500 . ?
C8 C9 1.405(12) . ?
C9 C10 1.391(12) . ?
C9 H9A 0.9500 . ?
C10 C11 1.385(12) . ?
C11 H11A 0.9500 . ?
C12 C17 1.392(13) . ?
C12 C13 1.403(13) . ?
C13 C14 1.369(15) . ?
C13 H13A 0.9500 . ?
C14 C15 1.402(17) . ?
C14 H14A 0.9500 . ?
C15 C16 1.331(16) . ?
C15 H15A 0.9500 . ?
C16 C17 1.387(14) . ?
C16 H16A 0.9500 . ?
C17 H17A 0.9500 . ?
C18 C19 1.382(14) . ?
C18 C23 1.386(13) . ?
C19 C20 1.352(15) . ?
C19 H19A 0.9500 . ?
C20 C21 1.363(16) . ?
C20 H20A 0.9500 . ?
C21 C22 1.347(17) . ?
C21 H21A 0.9500 . ?
C22 C23 1.376(16) . ?
C22 H22A 0.9500 . ?
C23 H23A 0.9500 . ?
C24 C25 1.346(15) . ?
C24 C29 1.417(17) . ?
C25 C26 1.374(17) . ?
C25 H25A 0.9500 . ?
C26 C27 1.38(2) . ?
C26 H26A 0.9500 . ?
C27 C28 1.38(2) . ?
C27 H27A 0.9500 . ?
C28 C29 1.36(2) . ?
C28 H28A 0.9500 . ?
C29 H29A 0.9500 . ?
C30 C31 1.369(15) . ?
C30 C35 1.387(14) . ?
C31 C32 1.415(16) . ?
C31 H31A 0.9500 . ?
C32 C33 1.376(18) . ?
C32 H32A 0.9500 . ?
C33 C34 1.368(19) . ?
C33 H33A 0.9500 . ?
C34 C35 1.371(16) . ?
C34 H34A 0.9500 . ?
C35 H35A 0.9500 . ?
C36 O3 1.221(12) . ?
C36 O1 1.249(12) . ?
C36 C37 1.527(14) . ?
C37 F3 1.294(9) . ?
C37 F1' 1.312(9) . ?
C37 F1 1.327(9) . ?
C37 F3' 1.334(9) . ?
C37 F2' 1.340(9) . ?
C37 F2 1.342(9) . ?
C38 O4 1.202(13) . ?
C38 O5 1.263(13) . ?
C38 C39 1.524(17) . ?
C39 F6 1.322(13) . ?
C39 F4 1.335(12) . ?
C39 F5 1.337(14) . ?
O2 H2WB 0.8999 . ?
O2 H2WA 0.9002 . ?
O6 C41 1.413(18) . ?
O6 C42 1.48(3) . ?
C40 C41 1.42(2) . ?
C40 H40A 0.9800 . ?
C40 H40B 0.9800 . ?
C40 H40C 0.9800 . ?
C41 H41A 0.9900 . ?
C41 H41B 0.9900 . ?
C42 C43 1.53(3) . ?
C42 H42A 0.9900 . ?
C42 H42B 0.9900 . ?
C43 H43A 0.9800 . ?
C43 H43B 0.9800 . ?
C43 H43C 0.9800 . ?

loop_
_geom_hbond_atom_site_label_D
_geom_hbond_atom_site_label_H
_geom_hbond_atom_site_label_A
_geom_hbond_distance_DH
_geom_hbond_distance_HA
_geom_hbond_distance_DA
_geom_hbond_angle_DHA
_geom_hbond_site_symmetry_A
O2 H2WB O5 0.90 1.98 2.691(12) 135.1 .
O2 H2WA O6 0.90 2.09 2.761(12) 130.9 .
